data_7208764
loop_
_publ_author_name
'Jord\~ao, Alessandro K.'
'Ferreira, Vitor F.'
'Cunha, Anna C.'
'Wardell, James L.'
'Wardell, Solange M. S. V.'
'Tiekink, Edward R. T.'

_publ_section_title
;
 The differing influence of halides upon supramolecular aggregation
 through C--X&#x22EF;\p interactions in the crystal structures of
 (5-methyl-1-(4-X-arylamino)-1H-1,2,3-triazol-4-yl)methanol derivatives, X
 = H, F and Cl
;
_journal_issue 20
_journal_name_full CrystEngComm
_journal_page_first 6534
_journal_paper_doi 10.1039/c2ce25841b
_journal_volume 14
_journal_year 2012
_chemical_formula_moiety 'C10 H11 F N4 O'
_chemical_formula_sum 'C10 H11 F N4 O'
_chemical_formula_weight 222.22
_chemical_name_systematic
;
?
;
_space_group_IT_number 14
_symmetry_cell_setting monoclinic
_symmetry_space_group_name_Hall '-P 2yn'
_symmetry_space_group_name_H-M 'P 1 21/n 1'
_atom_sites_solution_hydrogens geom
_atom_sites_solution_primary direct
_atom_sites_solution_secondary difmap
_audit_creation_method SHELXL-97
_cell_angle_alpha 90.00
_cell_angle_beta 118.641(2)
_cell_angle_gamma 90.00
_cell_formula_units_Z 4
_cell_length_a 13.4975(6)
_cell_length_b 6.6420(2)
_cell_length_c 13.5534(6)
_cell_measurement_reflns_used 2595
_cell_measurement_temperature 120(2)
_cell_measurement_theta_max 27.48
_cell_measurement_theta_min 2.91
_cell_volume 1066.39(8)
_computing_cell_refinement 'DENZO (Otwinowski & Minor, 1997) and COLLECT (Hooft, 1998)'
_computing_data_collection 'COLLECT (Hooft, 1998)'
_computing_data_reduction 'DENZO (Otwinowski & Minor, 1997) and COLLECT (Hooft, 1998)'
_computing_molecular_graphics 'ORTEP-3 (Farrugia, 1997) and DIAMOND (Brandenburg, 2006)'
_computing_publication_material 'publCIF (Westrip, 2010)'
_computing_structure_refinement 'SHELXL97 (Sheldrick, 2008)'
_computing_structure_solution 'SHELXS97 (Sheldrick, 2008)'
_diffrn_ambient_temperature 120(2)
_diffrn_detector_area_resol_mean 9.091
_diffrn_measured_fraction_theta_full 0.992
_diffrn_measured_fraction_theta_max 0.992
_diffrn_measurement_device_type
;
Bruker-Nonius Roper CCD camera on a \k-goniostat
;
_diffrn_measurement_method '\f & \w scans'
_diffrn_radiation_monochromator graphite
_diffrn_radiation_source 'Bruker-Nonius FR591 rotating anode'
_diffrn_radiation_type MoK\a
_diffrn_radiation_wavelength 0.71073
_diffrn_reflns_av_R_equivalents 0.0418
_diffrn_reflns_av_sigmaI/netI 0.0394
_diffrn_reflns_limit_h_max 17
_diffrn_reflns_limit_h_min -17
_diffrn_reflns_limit_k_max 8
_diffrn_reflns_limit_k_min -8
_diffrn_reflns_limit_l_max 17
_diffrn_reflns_limit_l_min -17
_diffrn_reflns_number 9414
_diffrn_reflns_theta_full 27.49
_diffrn_reflns_theta_max 27.49
_diffrn_reflns_theta_min 2.95
_exptl_absorpt_coefficient_mu 0.107
_exptl_absorpt_correction_T_max 1.00000
_exptl_absorpt_correction_T_min 0.858198
_exptl_absorpt_correction_type multi-scan
_exptl_absorpt_process_details 'SADABS (Sheldrick, 2007)'
_exptl_crystal_colour colourless
_exptl_crystal_density_diffrn 1.384
_exptl_crystal_density_method 'not measured'
_exptl_crystal_description block
_exptl_crystal_F_000 464
_exptl_crystal_size_max 0.38
_exptl_crystal_size_mid 0.32
_exptl_crystal_size_min 0.11
_refine_diff_density_max 0.235
_refine_diff_density_min -0.228
_refine_diff_density_rms 0.051
_refine_ls_extinction_method none
_refine_ls_goodness_of_fit_ref 1.075
_refine_ls_hydrogen_treatment mixed
_refine_ls_matrix_type full
_refine_ls_number_parameters 152
_refine_ls_number_reflns 2434
_refine_ls_number_restraints 2
_refine_ls_restrained_S_all 1.075
_refine_ls_R_factor_all 0.0672
_refine_ls_R_factor_gt 0.0541
_refine_ls_shift/su_max 0.000
_refine_ls_shift/su_mean 0.000
_refine_ls_structure_factor_coef Fsqd
_refine_ls_weighting_details 'calc w=1/[\s^2^(Fo^2^)+(0.0214P)^2^+1.0457P] where P=(Fo^2^+2Fc^2^)/3'
_refine_ls_weighting_scheme calc
_refine_ls_wR_factor_gt 0.1112
_refine_ls_wR_factor_ref 0.1202
_reflns_number_gt 2012
_reflns_number_total 2434
_reflns_threshold_expression I>2\s(I)
_cod_data_source_file c2ce25841b.txt
_cod_data_source_block f
_cod_original_cell_volume 1066.39(7)
_cod_original_sg_symbol_Hall '-P 2yn '
_cod_original_sg_symbol_H-M 'P 21/n'
_cod_database_code 7208764

loop_
_symmetry_equiv_pos_as_xyz
'x, y, z'
'-x+1/2, y+1/2, -z+1/2'
'-x, -y, -z'
'x-1/2, -y-1/2, z-1/2'

loop_
_atom_site_label
_atom_site_type_symbol
_atom_site_fract_x
_atom_site_fract_y
_atom_site_fract_z
_atom_site_U_iso_or_equiv
_atom_site_adp_type
_atom_site_occupancy
_atom_site_symmetry_multiplicity
_atom_site_calc_flag
_atom_site_refinement_flags
F1 F 1.00646(13) 0.2349(2) 0.36412(14) 0.0617(5) Uani 1 1 d .
O1 O 0.27601(11) 0.7972(2) 0.30373(11) 0.0304(3) Uani 1 1 d D
H1O H 0.2176(14) 0.862(3) 0.2614(17) 0.046 Uiso 1 1 d D
N1 N 0.42929(12) 0.4832(2) 0.32359(12) 0.0237(3) Uani 1 1 d .
N2 N 0.51891(12) 0.3734(2) 0.38505(12) 0.0240(3) Uani 1 1 d .
N3 N 0.60236(12) 0.5060(2) 0.44350(12) 0.0207(3) Uani 1 1 d .
N4 N 0.71027(12) 0.4445(2) 0.51965(12) 0.0214(3) Uani 1 1 d D
H4N H 0.7107(17) 0.361(3) 0.5711(13) 0.026 Uiso 1 1 d D
C1 C 0.36802(14) 0.8401(3) 0.28354(15) 0.0246(4) Uani 1 1 d .
H1A H 0.3992 0.9752 0.3130 0.030 Uiso 1 1 calc R
H1B H 0.3427 0.8378 0.2018 0.030 Uiso 1 1 calc R
C2 C 0.45549(14) 0.6824(3) 0.34223(14) 0.0211(4) Uani 1 1 d .
C3 C 0.56741(14) 0.7006(3) 0.42033(14) 0.0210(4) Uani 1 1 d .
C4 C 0.64307(16) 0.8736(3) 0.47539(17) 0.0313(4) Uani 1 1 d .
H4A H 0.7092 0.8647 0.4637 0.047 Uiso 1 1 calc R
H4B H 0.6676 0.8714 0.5561 0.047 Uiso 1 1 calc R
H4C H 0.6025 0.9994 0.4428 0.047 Uiso 1 1 calc R
C5 C 0.78066(15) 0.3848(3) 0.47435(15) 0.0226(4) Uani 1 1 d .
C6 C 0.75570(17) 0.4285(3) 0.36475(16) 0.0309(4) Uani 1 1 d .
H6 H 0.6865 0.4925 0.3152 0.037 Uiso 1 1 calc R
C7 C 0.8326(2) 0.3782(3) 0.32763(19) 0.0411(5) Uani 1 1 d .
H7 H 0.8168 0.4081 0.2529 0.049 Uiso 1 1 calc R
C8 C 0.93106(19) 0.2851(3) 0.4004(2) 0.0396(5) Uani 1 1 d .
C9 C 0.95756(18) 0.2402(3) 0.50926(19) 0.0364(5) Uani 1 1 d .
H9 H 1.0268 0.1757 0.5580 0.044 Uiso 1 1 calc R
C10 C 0.88172(16) 0.2904(3) 0.54668(16) 0.0283(4) Uani 1 1 d .
H10 H 0.8987 0.2604 0.6217 0.034 Uiso 1 1 calc R

loop_
_atom_site_aniso_label
_atom_site_aniso_U_11
_atom_site_aniso_U_22
_atom_site_aniso_U_33
_atom_site_aniso_U_23
_atom_site_aniso_U_13
_atom_site_aniso_U_12
F1 0.0663(10) 0.0659(10) 0.0858(11) -0.0138(8) 0.0628(9) 0.0011(8)
O1 0.0208(6) 0.0347(8) 0.0344(7) 0.0151(6) 0.0121(6) 0.0093(5)
N1 0.0196(7) 0.0237(8) 0.0239(7) 0.0007(6) 0.0073(6) 0.0005(6)
N2 0.0206(7) 0.0209(7) 0.0252(7) -0.0013(6) 0.0068(6) -0.0007(6)
N3 0.0177(7) 0.0202(7) 0.0187(7) -0.0005(6) 0.0044(6) 0.0002(6)
N4 0.0165(7) 0.0248(8) 0.0183(7) 0.0029(6) 0.0046(6) 0.0046(6)
C1 0.0201(8) 0.0270(9) 0.0233(9) 0.0049(7) 0.0077(7) 0.0031(7)
C2 0.0206(8) 0.0212(8) 0.0199(8) 0.0008(7) 0.0085(7) 0.0005(7)
C3 0.0221(8) 0.0193(8) 0.0192(8) -0.0006(7) 0.0080(7) 0.0014(7)
C4 0.0267(10) 0.0213(9) 0.0345(10) -0.0045(8) 0.0056(8) -0.0030(7)
C5 0.0227(9) 0.0190(8) 0.0261(9) -0.0026(7) 0.0116(7) -0.0007(7)
C6 0.0329(10) 0.0312(10) 0.0288(10) -0.0020(8) 0.0149(8) -0.0012(8)
C7 0.0525(14) 0.0416(12) 0.0398(12) -0.0057(10) 0.0307(11) -0.0042(11)
C8 0.0430(12) 0.0366(11) 0.0560(14) -0.0120(10) 0.0372(11) -0.0041(10)
C9 0.0299(10) 0.0305(10) 0.0513(13) -0.0047(9) 0.0214(10) 0.0038(8)
C10 0.0274(9) 0.0258(9) 0.0311(10) -0.0014(8) 0.0136(8) 0.0026(7)

loop_
_atom_type_symbol
_atom_type_description
_atom_type_scat_dispersion_real
_atom_type_scat_dispersion_imag
_atom_type_scat_source
C C 0.0030 0.0020 'International Tables Vol C Tables 4.2.6.8 and 6.1.1.4'
H H 0.0000 0.0000 'International Tables Vol C Tables 4.2.6.8 and 6.1.1.4'
F F 0.0170 0.0100 'International Tables Vol C Tables 4.2.6.8 and 6.1.1.4'
N N 0.0060 0.0030 'International Tables Vol C Tables 4.2.6.8 and 6.1.1.4'
O O 0.0110 0.0060 'International Tables Vol C Tables 4.2.6.8 and 6.1.1.4'

loop_
_geom_angle_atom_site_label_1
_geom_angle_atom_site_label_2
_geom_angle_atom_site_label_3
_geom_angle
C1 O1 H1O 112.7(17)
N2 N1 C2 110.10(14)
N1 N2 N3 105.45(14)
N2 N3 C3 112.67(14)
N2 N3 N4 122.03(14)
C3 N3 N4 125.29(14)
N3 N4 C5 116.46(13)
N3 N4 H4N 112.2(13)
C5 N4 H4N 114.4(13)
O1 C1 C2 107.30(14)
O1 C1 H1A 110.3
C2 C1 H1A 110.3
O1 C1 H1B 110.3
C2 C1 H1B 110.3
H1A C1 H1B 108.5
N1 C2 C3 108.70(15)
N1 C2 C1 121.00(15)
C3 C2 C1 130.29(16)
N3 C3 C2 103.07(15)
N3 C3 C4 122.86(15)
C2 C3 C4 134.07(16)
C3 C4 H4A 109.5
C3 C4 H4B 109.5
H4A C4 H4B 109.5
C3 C4 H4C 109.5
H4A C4 H4C 109.5
H4B C4 H4C 109.5
C6 C5 C10 120.13(17)
C6 C5 N4 122.55(16)
C10 C5 N4 117.19(16)
C5 C6 C7 119.70(19)
C5 C6 H6 120.1
C7 C6 H6 120.1
C8 C7 C6 118.9(2)
C8 C7 H7 120.6
C6 C7 H7 120.6
C7 C8 F1 119.0(2)
C7 C8 C9 122.47(19)
F1 C8 C9 118.6(2)
C8 C9 C10 118.9(2)
C8 C9 H9 120.5
C10 C9 H9 120.5
C9 C10 C5 119.90(18)
C9 C10 H10 120.0
C5 C10 H10 120.0

loop_
_geom_bond_atom_site_label_1
_geom_bond_atom_site_label_2
_geom_bond_distance
F1 C8 1.367(2)
O1 C1 1.423(2)
O1 H1O 0.839(10)
N1 N2 1.313(2)
N1 C2 1.361(2)
N2 N3 1.348(2)
N3 C3 1.360(2)
N3 N4 1.3828(19)
N4 C5 1.413(2)
N4 H4N 0.888(9)
C1 C2 1.492(2)
C1 H1A 0.9900
C1 H1B 0.9900
C2 C3 1.373(2)
C3 C4 1.480(2)
C4 H4A 0.9800
C4 H4B 0.9800
C4 H4C 0.9800
C5 C6 1.387(3)
C5 C10 1.390(3)
C6 C7 1.394(3)
C6 H6 0.9500
C7 C8 1.365(3)
C7 H7 0.9500
C8 C9 1.373(3)
C9 C10 1.383(3)
C9 H9 0.9500
C10 H10 0.9500

loop_
_geom_torsion_atom_site_label_1
_geom_torsion_atom_site_label_2
_geom_torsion_atom_site_label_3
_geom_torsion_atom_site_label_4
_geom_torsion
C2 N1 N2 N3 0.30(19)
N1 N2 N3 C3 0.01(19)
N1 N2 N3 N4 178.86(14)
N2 N3 N4 C5 80.3(2)
C3 N3 N4 C5 -101.03(19)
N2 N1 C2 C3 -0.5(2)
N2 N1 C2 C1 -179.32(15)
O1 C1 C2 N1 53.6(2)
O1 C1 C2 C3 -124.89(19)
N2 N3 C3 C2 -0.31(19)
N4 N3 C3 C2 -179.11(15)
N2 N3 C3 C4 178.91(16)
N4 N3 C3 C4 0.1(3)
N1 C2 C3 N3 0.48(19)
C1 C2 C3 N3 179.14(17)
N1 C2 C3 C4 -178.61(19)
C1 C2 C3 C4 0.1(3)
N3 N4 C5 C6 15.0(2)
N3 N4 C5 C10 -169.20(15)
C10 C5 C6 C7 -0.3(3)
N4 C5 C6 C7 175.39(18)
C5 C6 C7 C8 0.4(3)
C6 C7 C8 F1 179.78(19)
C6 C7 C8 C9 -0.4(3)
C7 C8 C9 C10 0.2(3)
F1 C8 C9 C10 -179.98(18)
C8 C9 C10 C5 0.0(3)
C6 C5 C10 C9 0.1(3)
N4 C5 C10 C9 -175.83(17)
